data_4037321
loop_
_publ_author_name
'Li, Ya'
'Li, Xiang'
'Shang, Huaqi'
'Chen, Xiangyu'
'Ren, Xinfeng'

_publ_section_title
;
 Diastereoselective Mannich Reactions Using Fluorinated Ketones: Synthesis
 of Stereogenic Carbon-Fluorine Units.
;
_journal_issue 20
_journal_name_full 'The Journal of organic chemistry'
_journal_page_first 9858
_journal_page_last 9866
_journal_paper_doi 10.1021/acs.joc.6b01979
_journal_volume 81
_journal_year 2016
_chemical_absolute_configuration ad
_chemical_formula_sum 'C21 H23 Cl F N O2 S'
_chemical_formula_weight 407.91
_space_group_crystal_system monoclinic
_space_group_IT_number 4
_space_group_name_Hall 'P 2yb'
_space_group_name_H-M_alt 'P 1 21 1'
_atom_sites_solution_hydrogens mixed
_audit_creation_method SHELXL-2013
_cell_angle_alpha 90
_cell_angle_beta 94.406(5)
_cell_angle_gamma 90
_cell_formula_units_Z 2
_cell_length_a 6.0578(13)
_cell_length_b 8.7727(18)
_cell_length_c 19.173(4)
_cell_measurement_reflns_used 1249
_cell_measurement_temperature 293(2)
_cell_measurement_theta_max 41.801
_cell_measurement_theta_min 5.109
_cell_volume 1015.9(4)
_computing_cell_refinement 'Bruker SMART'
_computing_data_collection 'Bruker SMART'
_computing_data_reduction 'Bruker SHELXTL'
_computing_molecular_graphics 'Bruker SHELXTL'
_computing_publication_material 'Bruker SHELXTL'
_computing_structure_refinement 'SHELXL-2013 (Sheldrick, 2013)'
_computing_structure_solution 'Bruker SHELXTL'
_diffrn_ambient_temperature 293(2)
_diffrn_measured_fraction_theta_full 0.999
_diffrn_measured_fraction_theta_max 1.000
_diffrn_measurement_device_type 'CCD area detector'
_diffrn_measurement_method 'phi and omega scans'
_diffrn_radiation_type MoK\a
_diffrn_radiation_wavelength 0.71073
_diffrn_reflns_av_R_equivalents 0.0329
_diffrn_reflns_av_unetI/netI 0.0573
_diffrn_reflns_Laue_measured_fraction_full 0.999
_diffrn_reflns_Laue_measured_fraction_max 1.000
_diffrn_reflns_limit_h_max 5
_diffrn_reflns_limit_h_min -7
_diffrn_reflns_limit_k_max 10
_diffrn_reflns_limit_k_min -10
_diffrn_reflns_limit_l_max 23
_diffrn_reflns_limit_l_min -22
_diffrn_reflns_number 5841
_diffrn_reflns_point_group_measured_fraction_full 0.953
_diffrn_reflns_point_group_measured_fraction_max 0.951
_diffrn_reflns_theta_full 25.242
_diffrn_reflns_theta_max 25.497
_diffrn_reflns_theta_min 2.131
_exptl_absorpt_coefficient_mu 0.315
_exptl_absorpt_correction_T_max 0.7456
_exptl_absorpt_correction_T_min 0.6330
_exptl_absorpt_correction_type multi-scan
_exptl_absorpt_process_details sadabs
_exptl_crystal_colour colorless
_exptl_crystal_density_diffrn 1.334
_exptl_crystal_description prismatic
_exptl_crystal_F_000 428
_exptl_crystal_size_max 0.220
_exptl_crystal_size_mid 0.180
_exptl_crystal_size_min 0.100
_refine_diff_density_max 0.278
_refine_diff_density_min -0.135
_refine_diff_density_rms 0.045
_refine_ls_abs_structure_details
; 
 Flack x determined using 942 quotients [(I+)-(I-)]/[(I+)+(I-)] 
 (Parsons and Flack (2004), Acta Cryst. A60, s61). 
;
_refine_ls_abs_structure_Flack 0.05(6)
_refine_ls_extinction_method none
_refine_ls_goodness_of_fit_ref 0.997
_refine_ls_hydrogen_treatment mixed
_refine_ls_matrix_type full
_refine_ls_number_parameters 251
_refine_ls_number_reflns 3611
_refine_ls_number_restraints 1
_refine_ls_restrained_S_all 0.997
_refine_ls_R_factor_all 0.0720
_refine_ls_R_factor_gt 0.0509
_refine_ls_shift/su_max 0.000
_refine_ls_shift/su_mean 0.000
_refine_ls_structure_factor_coef Fsqd
_refine_ls_weighting_details 'w=1/[\s^2^(Fo^2^)+(0.0592P)^2^] where P=(Fo^2^+2Fc^2^)/3'
_refine_ls_weighting_scheme calc
_refine_ls_wR_factor_gt 0.1083
_refine_ls_wR_factor_ref 0.1191
_reflns_Friedel_coverage 0.778
_reflns_Friedel_fraction_full 0.899
_reflns_Friedel_fraction_max 0.896
_reflns_number_gt 2693
_reflns_number_total 3611
_reflns_threshold_expression 'I > 2\s(I)'
_cod_data_source_file jo6b01979_si_001.cif
_cod_data_source_block cd16286
_cod_original_sg_symbol_H-M 'P 21'
_cod_database_code 4037321
_shelx_space_group_comment
; 
The symmetry employed for this shelxl refinement is uniquely defined 
by the following loop, which should always be used as a source of 
symmetry information in preference to the above space-group names. 
They are only intended as comments. 
;
_shelx_estimated_absorpt_t_min 0.934
_shelx_estimated_absorpt_t_max 0.969
_shelxl_version_number 2013-4

loop_
_space_group_symop_operation_xyz
'x, y, z'
'-x, y+1/2, -z'

loop_
_atom_site_label
_atom_site_type_symbol
_atom_site_fract_x
_atom_site_fract_y
_atom_site_fract_z
_atom_site_U_iso_or_equiv
_atom_site_adp_type
_atom_site_occupancy
_atom_site_site_symmetry_order
_atom_site_calc_flag
_atom_site_refinement_flags_posn
_atom_site_refinement_flags_adp
S1 S 0.8066(2) 0.45120(15) 0.60739(6) 0.0527(4) Uani 1 1 d . .
Cl1 Cl 0.2443(3) -0.15950(18) 0.72904(9) 0.0834(6) Uani 1 1 d . .
F1 F 0.8626(6) 0.6377(3) 0.80736(16) 0.0676(9) Uani 1 1 d . .
N1 N 0.7321(8) 0.5148(6) 0.6845(2) 0.0514(11) Uani 1 1 d . .
O1 O 1.0516(7) 0.3428(6) 0.8660(2) 0.0763(12) Uani 1 1 d . .
O2 O 1.0484(6) 0.4440(6) 0.6082(2) 0.0854(13) Uani 1 1 d . .
C1 C 0.6404(10) 0.5473(7) 0.9537(3) 0.0632(15) Uani 1 1 d . .
C2 C 0.5878(12) 0.5783(9) 1.0220(3) 0.086(2) Uani 1 1 d . .
H2 H 0.4647 0.6379 1.0292 0.103 Uiso 1 1 calc R U
C3 C 0.7143(16) 0.5224(10) 1.0783(4) 0.097(3) Uani 1 1 d . .
H3 H 0.6782 0.5458 1.1234 0.116 Uiso 1 1 calc R U
C4 C 0.8934(15) 0.4324(11) 1.0689(3) 0.098(2) Uani 1 1 d . .
H4 H 0.9776 0.3933 1.1074 0.117 Uiso 1 1 calc R U
C5 C 0.9486(12) 0.3999(8) 1.0029(3) 0.080(2) Uani 1 1 d . .
H5 H 1.0706 0.3384 0.9966 0.096 Uiso 1 1 calc R U
C6 C 0.8242(9) 0.4578(7) 0.9449(2) 0.0556(13) Uani 1 1 d . .
C7 C 0.8906(9) 0.4195(6) 0.8749(3) 0.0506(13) Uani 1 1 d . .
C8 C 0.7595(8) 0.4928(5) 0.8117(3) 0.0478(12) Uani 1 1 d . .
C9 C 0.5220(8) 0.5198(7) 0.8267(3) 0.0586(14) Uani 1 1 d . .
H9A H 0.4492 0.4224 0.8318 0.070 Uiso 1 1 calc R U
H9B H 0.4461 0.5726 0.7874 0.070 Uiso 1 1 calc R U
C10 C 0.5037(10) 0.6128(8) 0.8924(3) 0.0717(17) Uani 1 1 d . .
H10A H 0.5520 0.7163 0.8843 0.086 Uiso 1 1 calc R U
H10B H 0.3499 0.6168 0.9032 0.086 Uiso 1 1 calc R U
C11 C 0.7933(8) 0.4106(6) 0.7429(2) 0.0457(12) Uani 1 1 d . .
H11 H 0.9501 0.3840 0.7420 0.055 Uiso 1 1 calc R U
C12 C 0.6567(8) 0.2657(6) 0.7361(2) 0.0417(11) Uani 1 1 d . .
C13 C 0.7439(8) 0.1291(6) 0.7618(3) 0.0490(12) Uani 1 1 d . .
H13 H 0.8895 0.1260 0.7811 0.059 Uiso 1 1 calc R U
C14 C 0.6203(9) -0.0007(6) 0.7594(3) 0.0543(13) Uani 1 1 d . .
H14 H 0.6799 -0.0914 0.7775 0.065 Uiso 1 1 calc R U
C15 C 0.4064(8) 0.0040(6) 0.7299(2) 0.0483(13) Uani 1 1 d . .
C16 C 0.3193(8) 0.1363(6) 0.7022(2) 0.0473(12) Uani 1 1 d . .
H16 H 0.1754 0.1379 0.6814 0.057 Uiso 1 1 calc R U
C17 C 0.4437(8) 0.2658(6) 0.7051(2) 0.0470(12) Uani 1 1 d . .
H17 H 0.3841 0.3556 0.6859 0.056 Uiso 1 1 calc R U
C18 C 0.7183(8) 0.6185(6) 0.5544(2) 0.0480(12) Uani 1 1 d . .
C19 C 0.7966(11) 0.5851(9) 0.4829(3) 0.085(2) Uani 1 1 d . .
H19A H 0.7620 0.6699 0.4524 0.128 Uiso 1 1 calc R U
H19B H 0.7237 0.4953 0.4641 0.128 Uiso 1 1 calc R U
H19C H 0.9538 0.5688 0.4870 0.128 Uiso 1 1 calc R U
C20 C 0.4687(9) 0.6249(9) 0.5516(3) 0.0809(19) Uani 1 1 d . .
H20A H 0.4236 0.6639 0.5951 0.121 Uiso 1 1 calc R U
H20B H 0.4094 0.5243 0.5439 0.121 Uiso 1 1 calc R U
H20C H 0.4144 0.6906 0.5141 0.121 Uiso 1 1 calc R U
C21 C 0.8259(12) 0.7620(7) 0.5827(3) 0.0822(19) Uani 1 1 d . .
H21A H 0.9808 0.7439 0.5941 0.123 Uiso 1 1 calc R U
H21B H 0.7578 0.7928 0.6241 0.123 Uiso 1 1 calc R U
H21C H 0.8078 0.8411 0.5481 0.123 Uiso 1 1 calc R U
H1A H 0.786(8) 0.588(6) 0.697(3) 0.048(18) Uiso 1 1 d . .

loop_
_atom_site_aniso_label
_atom_site_aniso_U_11
_atom_site_aniso_U_22
_atom_site_aniso_U_33
_atom_site_aniso_U_23
_atom_site_aniso_U_13
_atom_site_aniso_U_12
S1 0.0563(8) 0.0552(8) 0.0477(7) 0.0106(7) 0.0112(5) 0.0093(7)
Cl1 0.0836(11) 0.0589(10) 0.1045(12) 0.0029(9) -0.0133(9) -0.0209(9)
F1 0.088(2) 0.0511(18) 0.0636(19) 0.0063(15) 0.0044(16) -0.0162(17)
N1 0.064(3) 0.048(3) 0.043(2) 0.010(2) 0.007(2) -0.001(2)
O1 0.061(2) 0.096(3) 0.069(2) 0.002(3) -0.0084(19) 0.022(3)
O2 0.058(2) 0.120(4) 0.081(3) 0.036(3) 0.0241(19) 0.032(3)
C1 0.079(4) 0.060(4) 0.052(3) -0.002(3) 0.009(3) -0.018(3)
C2 0.107(6) 0.086(5) 0.067(5) -0.007(4) 0.028(4) -0.016(4)
C3 0.134(7) 0.111(7) 0.047(4) -0.005(4) 0.017(4) -0.036(6)
C4 0.136(7) 0.104(6) 0.051(4) 0.009(4) -0.009(4) -0.016(6)
C5 0.092(5) 0.086(5) 0.058(4) 0.008(3) -0.013(3) -0.014(4)
C6 0.067(3) 0.054(3) 0.046(3) 0.007(3) 0.002(2) -0.015(3)
C7 0.049(3) 0.048(3) 0.054(3) 0.003(3) -0.002(2) -0.009(3)
C8 0.054(3) 0.039(3) 0.050(3) 0.005(2) 0.004(2) -0.007(2)
C9 0.052(3) 0.065(4) 0.059(3) 0.004(3) 0.007(2) 0.012(3)
C10 0.078(4) 0.073(4) 0.065(4) -0.010(3) 0.011(3) 0.007(3)
C11 0.039(3) 0.051(3) 0.047(3) 0.009(2) 0.003(2) 0.000(2)
C12 0.042(3) 0.049(3) 0.036(2) 0.006(2) 0.012(2) 0.006(2)
C13 0.041(3) 0.052(3) 0.054(3) 0.010(3) 0.004(2) 0.006(2)
C14 0.062(3) 0.041(3) 0.058(3) 0.008(2) -0.005(3) 0.008(2)
C15 0.054(3) 0.050(3) 0.041(3) -0.002(2) 0.004(2) -0.003(2)
C16 0.042(3) 0.063(3) 0.037(3) 0.004(2) 0.003(2) 0.002(3)
C17 0.049(3) 0.049(3) 0.043(3) 0.008(2) 0.005(2) 0.008(2)
C18 0.044(3) 0.055(3) 0.045(3) 0.006(2) 0.001(2) -0.002(2)
C19 0.103(5) 0.103(5) 0.051(3) 0.019(4) 0.017(3) 0.019(4)
C20 0.055(4) 0.093(5) 0.093(4) 0.028(4) -0.003(3) -0.004(3)
C21 0.103(5) 0.067(4) 0.073(4) 0.016(3) -0.012(4) -0.025(4)

loop_
_atom_type_symbol
_atom_type_description
_atom_type_scat_dispersion_real
_atom_type_scat_dispersion_imag
_atom_type_scat_source
C C 0.0033 0.0016 'International Tables Vol C Tables 4.2.6.8 and 6.1.1.4'
H H 0.0000 0.0000 'International Tables Vol C Tables 4.2.6.8 and 6.1.1.4'
N N 0.0061 0.0033 'International Tables Vol C Tables 4.2.6.8 and 6.1.1.4'
O O 0.0106 0.0060 'International Tables Vol C Tables 4.2.6.8 and 6.1.1.4'
F F 0.0171 0.0103 'International Tables Vol C Tables 4.2.6.8 and 6.1.1.4'
S S 0.1246 0.1234 'International Tables Vol C Tables 4.2.6.8 and 6.1.1.4'
Cl Cl 0.1484 0.1585 'International Tables Vol C Tables 4.2.6.8 and 6.1.1.4'

loop_
_geom_angle_atom_site_label_1
_geom_angle_atom_site_label_2
_geom_angle_atom_site_label_3
_geom_angle
O2 S1 N1 110.0(3)
O2 S1 C18 106.8(3)
N1 S1 C18 97.8(2)
C11 N1 S1 113.3(4)
C11 N1 H1A 102(4)
S1 N1 H1A 115(4)
C6 C1 C2 117.9(6)
C6 C1 C10 121.6(5)
C2 C1 C10 120.5(6)
C3 C2 C1 121.1(8)
C3 C2 H2 119.4
C1 C2 H2 119.4
C4 C3 C2 120.4(7)
C4 C3 H3 119.8
C2 C3 H3 119.8
C5 C4 C3 119.9(7)
C5 C4 H4 120.1
C3 C4 H4 120.1
C4 C5 C6 120.6(7)
C4 C5 H5 119.7
C6 C5 H5 119.7
C1 C6 C5 120.1(5)
C1 C6 C7 121.4(5)
C5 C6 C7 118.4(6)
O1 C7 C6 122.6(5)
O1 C7 C8 119.6(5)
C6 C7 C8 117.6(5)
F1 C8 C9 107.5(4)
F1 C8 C11 106.4(4)
C9 C8 C11 115.5(4)
F1 C8 C7 102.6(4)
C9 C8 C7 111.0(4)
C11 C8 C7 112.8(4)
C8 C9 C10 112.1(4)
C8 C9 H9A 109.2
C10 C9 H9A 109.2
C8 C9 H9B 109.2
C10 C9 H9B 109.2
H9A C9 H9B 107.9
C1 C10 C9 112.0(5)
C1 C10 H10A 109.2
C9 C10 H10A 109.2
C1 C10 H10B 109.2
C9 C10 H10B 109.2
H10A C10 H10B 107.9
N1 C11 C12 110.6(4)
N1 C11 C8 108.7(4)
C12 C11 C8 111.1(4)
N1 C11 H11 108.8
C12 C11 H11 108.8
C8 C11 H11 108.8
C17 C12 C13 118.2(5)
C17 C12 C11 121.5(4)
C13 C12 C11 120.3(4)
C14 C13 C12 121.2(5)
C14 C13 H13 119.4
C12 C13 H13 119.4
C13 C14 C15 119.2(5)
C13 C14 H14 120.4
C15 C14 H14 120.4
C16 C15 C14 120.7(5)
C16 C15 Cl1 119.8(4)
C14 C15 Cl1 119.5(4)
C17 C16 C15 119.8(5)
C17 C16 H16 120.1
C15 C16 H16 120.1
C16 C17 C12 120.9(5)
C16 C17 H17 119.6
C12 C17 H17 119.6
C21 C18 C20 112.8(5)
C21 C18 C19 109.5(5)
C20 C18 C19 111.0(5)
C21 C18 S1 111.7(3)
C20 C18 S1 107.3(4)
C19 C18 S1 104.3(4)
C18 C19 H19A 109.5
C18 C19 H19B 109.5
H19A C19 H19B 109.5
C18 C19 H19C 109.5
H19A C19 H19C 109.5
H19B C19 H19C 109.5
C18 C20 H20A 109.5
C18 C20 H20B 109.5
H20A C20 H20B 109.5
C18 C20 H20C 109.5
H20A C20 H20C 109.5
H20B C20 H20C 109.5
C18 C21 H21A 109.5
C18 C21 H21B 109.5
H21A C21 H21B 109.5
C18 C21 H21C 109.5
H21A C21 H21C 109.5
H21B C21 H21C 109.5

loop_
_geom_bond_atom_site_label_1
_geom_bond_atom_site_label_2
_geom_bond_distance
S1 O2 1.465(4)
S1 N1 1.674(5)
S1 C18 1.841(5)
Cl1 C15 1.738(5)
F1 C8 1.422(6)
N1 C11 1.470(6)
N1 H1A 0.75(5)
O1 C7 1.208(6)
C1 C6 1.383(8)
C1 C2 1.397(8)
C1 C10 1.499(8)
C2 C3 1.366(10)
C2 H2 0.9300
C3 C4 1.365(11)
C3 H3 0.9300
C4 C5 1.364(9)
C4 H4 0.9300
C5 C6 1.390(8)
C5 H5 0.9300
C6 C7 1.469(7)
C7 C8 1.538(7)
C8 C9 1.508(7)
C8 C11 1.531(7)
C9 C10 1.513(7)
C9 H9A 0.9700
C9 H9B 0.9700
C10 H10A 0.9700
C10 H10B 0.9700
C11 C12 1.517(7)
C11 H11 0.9800
C12 C17 1.379(6)
C12 C13 1.385(7)
C13 C14 1.362(7)
C13 H13 0.9300
C14 C15 1.374(7)
C14 H14 0.9300
C15 C16 1.365(7)
C16 C17 1.363(7)
C16 H16 0.9300
C17 H17 0.9300
C18 C21 1.499(8)
C18 C20 1.510(7)
C18 C19 1.512(7)
C19 H19A 0.9600
C19 H19B 0.9600
C19 H19C 0.9600
C20 H20A 0.9600
C20 H20B 0.9600
C20 H20C 0.9600
C21 H21A 0.9600
C21 H21B 0.9600
C21 H21C 0.9600

loop_
_geom_hbond_atom_site_label_D
_geom_hbond_atom_site_label_H
_geom_hbond_atom_site_label_A
_geom_hbond_distance_DH
_geom_hbond_distance_HA
_geom_hbond_distance_DA
_geom_hbond_angle_DHA
_geom_hbond_site_symmetry_A
N1 H1A F1 0.75(5) 2.18(5) 2.656(6) 122(5) .
C9 H9B Cl1 0.97 2.84 3.711(6) 150.0 1_565
C9 H9A O1 0.97 2.64 3.380(7) 133.5 1_455

loop_
_geom_torsion_atom_site_label_1
_geom_torsion_atom_site_label_2
_geom_torsion_atom_site_label_3
_geom_torsion_atom_site_label_4
_geom_torsion
O2 S1 N1 C11 -65.0(5)
C18 S1 N1 C11 -176.1(4)
C6 C1 C2 C3 0.3(10)
C10 C1 C2 C3 -178.4(6)
C1 C2 C3 C4 -1.2(12)
C2 C3 C4 C5 1.0(13)
C3 C4 C5 C6 0.1(12)
C2 C1 C6 C5 0.9(9)
C10 C1 C6 C5 179.5(6)
C2 C1 C6 C7 179.8(5)
C10 C1 C6 C7 -1.6(9)
C4 C5 C6 C1 -1.1(10)
C4 C5 C6 C7 180.0(6)
C1 C6 C7 O1 179.3(6)
C5 C6 C7 O1 -1.8(8)
C1 C6 C7 C8 4.7(7)
C5 C6 C7 C8 -176.3(5)
O1 C7 C8 F1 -91.3(6)
C6 C7 C8 F1 83.4(5)
O1 C7 C8 C9 154.1(5)
C6 C7 C8 C9 -31.1(6)
O1 C7 C8 C11 22.7(7)
C6 C7 C8 C11 -162.6(4)
F1 C8 C9 C10 -56.6(6)
C11 C8 C9 C10 -175.2(5)
C7 C8 C9 C10 54.8(6)
C6 C1 C10 C9 25.1(8)
C2 C1 C10 C9 -156.3(6)
C8 C9 C10 C1 -52.0(7)
S1 N1 C11 C12 -68.7(5)
S1 N1 C11 C8 169.0(3)
F1 C8 C11 N1 -48.3(5)
C9 C8 C11 N1 70.9(5)
C7 C8 C11 N1 -159.9(4)
F1 C8 C11 C12 -170.2(4)
C9 C8 C11 C12 -51.0(5)
C7 C8 C11 C12 78.1(5)
N1 C11 C12 C17 -30.9(6)
C8 C11 C12 C17 90.0(5)
N1 C11 C12 C13 149.8(4)
C8 C11 C12 C13 -89.4(5)
C17 C12 C13 C14 -2.7(7)
C11 C12 C13 C14 176.7(5)
C12 C13 C14 C15 1.0(8)
C13 C14 C15 C16 1.1(7)
C13 C14 C15 Cl1 -177.9(4)
C14 C15 C16 C17 -1.4(7)
Cl1 C15 C16 C17 177.6(4)
C15 C16 C17 C12 -0.4(7)
C13 C12 C17 C16 2.4(7)
C11 C12 C17 C16 -177.0(4)
O2 S1 C18 C21 -57.3(5)
N1 S1 C18 C21 56.3(5)
O2 S1 C18 C20 178.6(4)
N1 S1 C18 C20 -67.7(4)
O2 S1 C18 C19 60.8(5)
N1 S1 C18 C19 174.5(4)
